data_4084974
loop_
_publ_author_name
'Hupf, Emanuel'
'Lork, Enno'
'Mebs, Stefan'
'Ch\;eci\'nska, Lilianna'
'Beckmann, Jens'

_publ_section_title
;
 Probing Donor--Acceptor Interactions inperi-Substituted
 Diphenylphosphinoacenaphthyl--Element Dichlorides of Group 13 and 15
 Elements
;
_journal_issue 24
_journal_name_full Organometallics
_journal_page_first 7247
_journal_paper_doi 10.1021/om501036c
_journal_volume 33
_journal_year 2014
_chemical_formula_sum 'C25 H20 B Cl4 P'
_chemical_formula_weight 503.99
_chemical_name_systematic
; 
 ? 
;
_space_group_IT_number 14
_symmetry_cell_setting monoclinic
_symmetry_space_group_name_Hall '-P 2yn'
_symmetry_space_group_name_H-M 'P 1 21/n 1'
_atom_sites_solution_hydrogens geom
_atom_sites_solution_primary direct
_atom_sites_solution_secondary difmap
_audit_creation_method SHELXL-97
_cell_angle_alpha 90.00
_cell_angle_beta 97.960(10)
_cell_angle_gamma 90.00
_cell_formula_units_Z 4
_cell_length_a 10.1880(10)
_cell_length_b 15.934(2)
_cell_length_c 14.7900(10)
_cell_measurement_reflns_used 85
_cell_measurement_temperature 173
_cell_measurement_theta_max 25.005
_cell_measurement_theta_min 6.864
_cell_volume 2377.8(4)
_computing_cell_refinement 'Siemens XSCANS'
_computing_data_collection 'Siemens XSCANS'
_computing_data_reduction 'Siemens XSCANS'
_computing_molecular_graphics Diamond
_computing_publication_material WinGX
_computing_structure_refinement 'ShelXL (Sheldrick, 2008)'
_computing_structure_solution 'ShelXS (Sheldrick, 2008)'
_diffrn_ambient_temperature 173
_diffrn_measured_fraction_theta_full 0.999
_diffrn_measured_fraction_theta_max 0.999
_diffrn_measurement_device 'Siemens P4'
_diffrn_measurement_method '2\q/\w scans'
_diffrn_radiation_monochromator graphite
_diffrn_radiation_source 'sealed tube'
_diffrn_radiation_type MoK\a
_diffrn_radiation_wavelength 0.71073
_diffrn_reflns_av_R_equivalents 0.0387
_diffrn_reflns_av_sigmaI/netI 0.0501
_diffrn_reflns_limit_h_max 13
_diffrn_reflns_limit_h_min -9
_diffrn_reflns_limit_k_max 20
_diffrn_reflns_limit_k_min -20
_diffrn_reflns_limit_l_max 19
_diffrn_reflns_limit_l_min -19
_diffrn_reflns_number 12719
_diffrn_reflns_theta_full 27.52
_diffrn_reflns_theta_max 27.52
_diffrn_reflns_theta_min 2.56
_diffrn_standards_interval_count 197
_diffrn_standards_number 3
_exptl_absorpt_coefficient_mu 0.577
_exptl_absorpt_correction_T_max 1.0000
_exptl_absorpt_correction_T_min 0.7381
_exptl_absorpt_correction_type refdelf
_exptl_absorpt_process_details 'Walker, N. & Stuart, D (1983) Acta. Cryst. A39, 158-166'
_exptl_crystal_colour colourless
_exptl_crystal_density_diffrn 1.408
_exptl_crystal_density_method 'not measured'
_exptl_crystal_description block
_exptl_crystal_F_000 1032
_exptl_crystal_size_max 0.8
_exptl_crystal_size_mid 0.6
_exptl_crystal_size_min 0.4
_refine_diff_density_max 0.370
_refine_diff_density_min -0.521
_refine_diff_density_rms 0.055
_refine_ls_extinction_method none
_refine_ls_goodness_of_fit_ref 1.034
_refine_ls_hydrogen_treatment mixed
_refine_ls_matrix_type full
_refine_ls_number_parameters 288
_refine_ls_number_reflns 5473
_refine_ls_number_restraints 0
_refine_ls_restrained_S_all 1.034
_refine_ls_R_factor_all 0.0560
_refine_ls_R_factor_gt 0.0405
_refine_ls_shift/su_max 0.001
_refine_ls_shift/su_mean 0.000
_refine_ls_structure_factor_coef Fsqd
_refine_ls_weighting_details 'calc w=1/[\s^2^(Fo^2^)+(0.0438P)^2^+1.0968P] where P=(Fo^2^+2Fc^2^)/3'
_refine_ls_weighting_scheme calc
_refine_ls_wR_factor_gt 0.1015
_refine_ls_wR_factor_ref 0.1091
_reflns_number_gt 4370
_reflns_number_total 5473
_reflns_threshold_expression >2sigma(I)
_cod_data_source_file om501036c_si_003.cif
_cod_data_source_block 1
_cod_depositor_comments 'Adding full bibliography for 4084974--4084984.cif.'
_cod_original_sg_symbol_H-M P2(1)/n
_cod_database_code 4084974

loop_
_symmetry_equiv_pos_as_xyz
'x, y, z'
'-x+1/2, y+1/2, -z+1/2'
'-x, -y, -z'
'x-1/2, -y-1/2, z-1/2'

loop_
_atom_site_label
_atom_site_type_symbol
_atom_site_fract_x
_atom_site_fract_y
_atom_site_fract_z
_atom_site_U_iso_or_equiv
_atom_site_adp_type
_atom_site_occupancy
_atom_site_symmetry_multiplicity
_atom_site_calc_flag
_atom_site_refinement_flags
C3 C -0.0781(3) 0.6329(2) 0.5141(3) 0.0746(9) Uani 1 1 d .
H3A H -0.0315 0.6013 0.5647 0.090 Uiso 1 1 calc R
H3B H -0.0144 0.6694 0.4907 0.090 Uiso 1 1 calc R
C16 C -0.0566(2) 0.84997(15) 0.37660(14) 0.0345(5) Uani 1 1 d .
H16 H -0.1249 0.8543 0.3282 0.041 Uiso 1 1 calc R
Cl3 Cl -0.14304(11) 0.56308(8) 0.42815(6) 0.0935(3) Uani 1 1 d .
Cl4 Cl -0.19989(8) 0.69442(5) 0.55387(6) 0.0674(2) Uani 1 1 d .
C1 C -0.1335(2) 0.94307(15) 0.60117(15) 0.0359(5) Uani 1 1 d .
H1A H -0.1330 1.0028 0.6137 0.043 Uiso 1 1 calc R
H1B H -0.1885 0.9152 0.6405 0.043 Uiso 1 1 calc R
C2 C -0.1857(2) 0.92557(15) 0.49873(15) 0.0340(5) Uani 1 1 d .
H2A H -0.2639 0.8902 0.4930 0.041 Uiso 1 1 calc R
H2B H -0.2078 0.9776 0.4662 0.041 Uiso 1 1 calc R
C10 C 0.25263(19) 0.82661(12) 0.59958(12) 0.0233(4) Uani 1 1 d .
C11 C 0.2269(2) 0.86314(13) 0.68023(13) 0.0275(4) Uani 1 1 d .
H11 H 0.2919 0.8607 0.7309 0.033 Uiso 1 1 calc R
C12 C 0.1050(2) 0.90440(14) 0.68914(14) 0.0307(4) Uani 1 1 d .
C13 C 0.0064(2) 0.90807(13) 0.61614(13) 0.0277(4) Uani 1 1 d .
C14 C 0.03206(19) 0.87256(12) 0.53302(13) 0.0251(4) Uani 1 1 d .
C15 C -0.0726(2) 0.88121(13) 0.46157(14) 0.0295(4) Uani 1 1 d .
C17 C 0.0652(2) 0.81117(14) 0.36379(14) 0.0311(4) Uani 1 1 d .
C18 C 0.16682(19) 0.80152(12) 0.43521(12) 0.0248(4) Uani 1 1 d .
C19 C 0.15171(18) 0.83337(12) 0.52340(12) 0.0230(4) Uani 1 1 d .
C20 C 0.42883(19) 0.82199(12) 0.37595(13) 0.0247(4) Uani 1 1 d .
C21 C 0.4439(2) 0.90743(13) 0.39701(14) 0.0317(4) Uani 1 1 d .
H21 H 0.4008 0.9307 0.4425 0.038 Uiso 1 1 calc R
C22 C 0.5229(2) 0.95718(15) 0.35001(16) 0.0391(5) Uani 1 1 d .
H22 H 0.5323 1.0140 0.3637 0.047 Uiso 1 1 calc R
C23 C 0.5879(2) 0.92287(16) 0.28287(16) 0.0411(6) Uani 1 1 d .
H23 H 0.6421 0.9564 0.2523 0.049 Uiso 1 1 calc R
C24 C 0.5727(2) 0.83927(16) 0.26108(16) 0.0422(6) Uani 1 1 d .
H24 H 0.6159 0.8166 0.2153 0.051 Uiso 1 1 calc R
C25 C 0.4930(2) 0.78828(14) 0.30711(14) 0.0340(5) Uani 1 1 d .
H25 H 0.4826 0.7318 0.2919 0.041 Uiso 1 1 calc R
C30 C 0.3337(2) 0.65228(12) 0.40055(12) 0.0254(4) Uani 1 1 d .
C31 C 0.4531(2) 0.60908(13) 0.41918(14) 0.0308(4) Uani 1 1 d .
H31 H 0.5272 0.6356 0.4503 0.037 Uiso 1 1 calc R
C32 C 0.4613(3) 0.52651(14) 0.39121(14) 0.0371(5) Uani 1 1 d .
H32 H 0.5414 0.4978 0.4032 0.045 Uiso 1 1 calc R
C33 C 0.3521(3) 0.48686(15) 0.34602(16) 0.0464(6) Uani 1 1 d .
H33 H 0.3581 0.4314 0.3274 0.056 Uiso 1 1 calc R
C34 C 0.2335(3) 0.52902(17) 0.32815(18) 0.0517(7) Uani 1 1 d .
H34 H 0.1596 0.5017 0.2977 0.062 Uiso 1 1 calc R
C35 C 0.2230(2) 0.61240(15) 0.35526(15) 0.0376(5) Uani 1 1 d .
H35 H 0.1427 0.6407 0.3431 0.045 Uiso 1 1 calc R
B1 B 0.3744(2) 0.76953(14) 0.58046(14) 0.0249(4) Uani 1 1 d .
P1 P 0.33091(5) 0.75845(3) 0.44212(3) 0.02207(12) Uani 1 1 d .
Cl1 Cl 0.54175(5) 0.81147(4) 0.61717(4) 0.03696(14) Uani 1 1 d .
Cl2 Cl 0.35793(6) 0.66185(3) 0.62793(3) 0.03498(14) Uani 1 1 d .
H12 H 0.094(3) 0.9294(15) 0.7490(17) 0.043(7) Uiso 1 1 d .
H17 H 0.075(2) 0.7921(15) 0.3057(16) 0.034(6) Uiso 1 1 d .

loop_
_atom_site_aniso_label
_atom_site_aniso_U_11
_atom_site_aniso_U_22
_atom_site_aniso_U_33
_atom_site_aniso_U_23
_atom_site_aniso_U_13
_atom_site_aniso_U_12
C3 0.0546(19) 0.088(2) 0.083(2) -0.013(2) 0.0155(17) 0.0033(18)
C16 0.0236(10) 0.0485(13) 0.0305(10) 0.0009(9) 0.0009(8) 0.0063(10)
Cl3 0.0934(7) 0.1207(9) 0.0616(5) -0.0240(5) -0.0059(5) 0.0276(6)
Cl4 0.0633(5) 0.0516(4) 0.0919(6) 0.0030(4) 0.0272(4) -0.0022(4)
C1 0.0268(11) 0.0431(12) 0.0415(11) -0.0022(10) 0.0177(9) 0.0061(9)
C2 0.0205(10) 0.0410(12) 0.0427(12) 0.0033(9) 0.0117(9) 0.0069(9)
C10 0.0218(9) 0.0268(9) 0.0228(8) -0.0005(7) 0.0077(7) 0.0009(8)
C11 0.0288(10) 0.0317(10) 0.0230(9) -0.0007(8) 0.0070(8) 0.0021(8)
C12 0.0365(11) 0.0329(11) 0.0259(9) -0.0040(8) 0.0158(8) 0.0025(9)
C13 0.0251(10) 0.0290(10) 0.0326(10) 0.0004(8) 0.0161(8) 0.0019(8)
C14 0.0218(9) 0.0285(9) 0.0268(9) 0.0011(7) 0.0102(7) 0.0015(8)
C15 0.0212(9) 0.0335(10) 0.0355(10) 0.0006(8) 0.0094(8) 0.0039(8)
C17 0.0275(10) 0.0415(12) 0.0249(9) -0.0026(8) 0.0054(8) 0.0047(9)
C18 0.0225(9) 0.0302(10) 0.0231(8) -0.0013(7) 0.0077(7) 0.0039(8)
C19 0.0219(9) 0.0264(9) 0.0220(8) -0.0003(7) 0.0077(7) 0.0024(7)
C20 0.0211(9) 0.0285(10) 0.0254(9) 0.0025(7) 0.0066(7) 0.0024(8)
C21 0.0311(11) 0.0302(10) 0.0337(10) -0.0001(8) 0.0042(8) 0.0015(9)
C22 0.0377(12) 0.0335(12) 0.0441(12) 0.0079(10) -0.0014(10) -0.0055(10)
C23 0.0288(11) 0.0493(14) 0.0453(13) 0.0202(11) 0.0058(10) -0.0060(10)
C24 0.0373(12) 0.0520(14) 0.0423(12) 0.0096(11) 0.0227(10) 0.0056(11)
C25 0.0365(12) 0.0333(11) 0.0361(11) 0.0006(9) 0.0185(9) 0.0040(9)
C30 0.0311(10) 0.0271(9) 0.0200(8) -0.0015(7) 0.0102(7) -0.0004(8)
C31 0.0355(11) 0.0291(10) 0.0296(10) -0.0016(8) 0.0108(8) 0.0027(9)
C32 0.0540(14) 0.0288(10) 0.0322(10) 0.0039(8) 0.0192(10) 0.0083(10)
C33 0.0759(19) 0.0272(11) 0.0402(12) -0.0051(9) 0.0224(13) -0.0025(12)
C34 0.0597(17) 0.0441(14) 0.0502(14) -0.0140(12) 0.0037(13) -0.0188(13)
C35 0.0352(12) 0.0401(12) 0.0372(11) -0.0054(10) 0.0037(9) -0.0038(10)
B1 0.0240(10) 0.0289(11) 0.0224(9) -0.0001(8) 0.0049(8) 0.0033(9)
P1 0.0199(2) 0.0257(2) 0.0218(2) -0.00184(18) 0.00743(17) 0.00267(19)
Cl1 0.0220(2) 0.0521(3) 0.0363(3) -0.0068(2) 0.00247(19) 0.0003(2)
Cl2 0.0486(3) 0.0299(3) 0.0295(2) 0.00507(19) 0.0162(2) 0.0104(2)

loop_
_atom_type_symbol
_atom_type_description
_atom_type_scat_dispersion_real
_atom_type_scat_dispersion_imag
_atom_type_scat_source
C C 0.0033 0.0016 'International Tables Vol C Tables 4.2.6.8 and 6.1.1.4'
H H 0.0000 0.0000 'International Tables Vol C Tables 4.2.6.8 and 6.1.1.4'
B B 0.0013 0.0007 'International Tables Vol C Tables 4.2.6.8 and 6.1.1.4'
P P 0.1023 0.0942 'International Tables Vol C Tables 4.2.6.8 and 6.1.1.4'
Cl Cl 0.1484 0.1585 'International Tables Vol C Tables 4.2.6.8 and 6.1.1.4'

loop_
_geom_angle_atom_site_label_1
_geom_angle_atom_site_label_2
_geom_angle_atom_site_label_3
_geom_angle
Cl4 C3 Cl3 112.8(2)
C15 C16 C17 119.50(19)
C13 C1 C2 105.26(16)
C15 C2 C1 105.12(17)
C11 C10 C19 116.66(17)
C11 C10 B1 129.61(17)
C19 C10 B1 113.45(16)
C10 C11 C12 122.99(18)
C13 C12 C11 119.95(18)
C12 C13 C14 117.75(18)
C12 C13 C1 134.57(18)
C14 C13 C1 107.68(18)
C19 C14 C15 123.51(18)
C19 C14 C13 122.60(18)
C15 C14 C13 113.89(17)
C16 C15 C14 118.53(18)
C16 C15 C2 133.44(19)
C14 C15 C2 108.03(17)
C18 C17 C16 121.45(18)
C17 C18 C19 119.66(17)
C17 C18 P1 132.74(15)
C19 C18 P1 107.52(14)
C14 C19 C10 120.00(17)
C14 C19 C18 117.31(17)
C10 C19 C18 122.68(17)
C25 C20 C21 119.34(19)
C25 C20 P1 122.12(16)
C21 C20 P1 118.50(15)
C22 C21 C20 119.9(2)
C23 C22 C21 120.3(2)
C24 C23 C22 120.2(2)
C23 C24 C25 120.4(2)
C24 C25 C20 119.8(2)
C35 C30 C31 120.0(2)
C35 C30 P1 123.10(17)
C31 C30 P1 116.85(15)
C32 C31 C30 119.9(2)
C33 C32 C31 120.3(2)
C32 C33 C34 120.1(2)
C33 C34 C35 120.6(2)
C30 C35 C34 119.1(2)
C10 B1 Cl1 116.87(15)
C10 B1 Cl2 110.12(14)
Cl1 B1 Cl2 110.47(11)
C10 B1 P1 99.26(12)
Cl1 B1 P1 113.01(11)
Cl2 B1 P1 106.18(11)
C18 P1 C30 113.44(9)
C18 P1 C20 109.58(9)
C30 P1 C20 107.83(9)
C18 P1 B1 95.46(9)
C30 P1 B1 114.33(9)
C20 P1 B1 115.86(9)

loop_
_geom_bond_atom_site_label_1
_geom_bond_atom_site_label_2
_geom_bond_distance
C3 Cl4 1.746(3)
C3 Cl3 1.749(4)
C16 C15 1.382(3)
C16 C17 1.422(3)
C1 C13 1.518(3)
C1 C2 1.560(3)
C2 C15 1.518(3)
C10 C11 1.385(3)
C10 C19 1.420(3)
C10 B1 1.595(3)
C11 C12 1.427(3)
C12 C13 1.370(3)
C13 C14 1.410(3)
C14 C19 1.394(3)
C14 C15 1.400(3)
C17 C18 1.381(3)
C18 C19 1.428(2)
C18 P1 1.7969(19)
C20 C25 1.391(3)
C20 C21 1.400(3)
C20 P1 1.8023(19)
C21 C22 1.384(3)
C22 C23 1.380(4)
C23 C24 1.374(3)
C24 C25 1.391(3)
C30 C35 1.384(3)
C30 C31 1.392(3)
C30 P1 1.801(2)
C31 C32 1.385(3)
C32 C33 1.371(4)
C33 C34 1.376(4)
C34 C35 1.396(4)
B1 Cl1 1.842(2)
B1 Cl2 1.870(2)
B1 P1 2.040(2)
